data_4306110
loop_
_publ_author_name
'Amy N. Walstrom'
'Benjamin C. Fullmer'
'Hongjun Fan'
'Maren Pink'
'Drew T. Buschhorn'
'Kenneth G. Caulton'

_publ_section_title
;
Influence of the Metal Orbital Occupancy and Principal Quantum Number on
Organoazide (RN3) Conversion to Transition-Metal Imide Complexes
;
_journal_name_full 'Inorganic Chemistry'
_journal_page_first 9002
_journal_page_last 9009
_journal_paper_doi 10.1021/ic801035z
_journal_volume 47
_journal_year 2008
_chemical_formula_moiety 'C28 H57 N2 P2 Ru Si2, C22 H52 Cl3 N P2 Ru Si2'
_chemical_formula_sum 'C50 H109 Cl3 N3 P4 Ru2 Si4'
_chemical_formula_weight 1297.13
_chemical_name_systematic
; 
 ? 
;
_space_group_IT_number 14
_symmetry_cell_setting monoclinic
_symmetry_space_group_name_Hall '-P 2yn'
_symmetry_space_group_name_H-M 'P 1 21/n 1'
_atom_sites_solution_hydrogens geom
_atom_sites_solution_primary direct
_atom_sites_solution_secondary difmap
_audit_creation_method SHELXL-97
_cell_angle_alpha 90.00
_cell_angle_beta 91.4844(10)
_cell_angle_gamma 90.00
_cell_formula_units_Z 4
_cell_length_a 11.6677(5)
_cell_length_b 18.9815(8)
_cell_length_c 29.6913(14)
_cell_measurement_reflns_used 6342
_cell_measurement_temperature 130(2)
_cell_measurement_theta_max 26.3
_cell_measurement_theta_min 2.2
_cell_volume 6573.5(5)
_computing_cell_refinement 'SAINT (Bruker, 2003)'
_computing_data_collection 'SMART (Bruker, 2001)'
_computing_data_reduction 'SAINT (Bruker, 2003)'
_computing_molecular_graphics 'SHELXTL (Bruker, 2003), XTEL (loc. libr.)'
_computing_publication_material 'SHELXTL (Bruker, 2003)'
_computing_structure_refinement 'SHELXL-97 (Sheldrick, 1997)'
_computing_structure_solution 'SIR-2004 (Burla et al., 2005)'
_diffrn_ambient_temperature 130(2)
_diffrn_detector 'CCD area detector'
_diffrn_detector_area_resol_mean 44.52
_diffrn_detector_type 'Bruker SMART 6000'
_diffrn_measured_fraction_theta_full 0.998
_diffrn_measured_fraction_theta_max 0.998
_diffrn_measurement_details '0.30 degree frames measured for 40 seconds each'
_diffrn_measurement_device 'three-circle goniometer with fixed chi'
_diffrn_measurement_device_type 'Bruker Platform goniometer'
_diffrn_measurement_method \w-scans
_diffrn_radiation_monochromator graphite
_diffrn_radiation_source 'fine-focus sealed tube'
_diffrn_radiation_type MoK\a
_diffrn_radiation_wavelength 0.71073
_diffrn_reflns_av_R_equivalents 0.0757
_diffrn_reflns_av_sigmaI/netI 0.0562
_diffrn_reflns_limit_h_max 13
_diffrn_reflns_limit_h_min -14
_diffrn_reflns_limit_k_max 22
_diffrn_reflns_limit_k_min -23
_diffrn_reflns_limit_l_max 37
_diffrn_reflns_limit_l_min -37
_diffrn_reflns_number 63790
_diffrn_reflns_theta_full 26.39
_diffrn_reflns_theta_max 26.39
_diffrn_reflns_theta_min 2.05
_exptl_absorpt_coefficient_mu 0.785
_exptl_absorpt_correction_T_max 0.9186
_exptl_absorpt_correction_T_min 0.8914
_exptl_absorpt_correction_type multi-scan
_exptl_absorpt_process_details 'SADABS, R. Blessing; 1995'
_exptl_crystal_colour red
_exptl_crystal_density_diffrn 1.311
_exptl_crystal_density_method 'not measured'
_exptl_crystal_description block
_exptl_crystal_F_000 2740
_exptl_crystal_size_max 0.15
_exptl_crystal_size_mid 0.11
_exptl_crystal_size_min 0.11
_refine_diff_density_max 0.477
_refine_diff_density_min -0.412
_refine_diff_density_rms 0.091
_refine_ls_extinction_method none
_refine_ls_goodness_of_fit_ref 1.019
_refine_ls_hydrogen_treatment riding
_refine_ls_matrix_type full
_refine_ls_number_parameters 627
_refine_ls_number_reflns 13451
_refine_ls_number_restraints 0
_refine_ls_restrained_S_all 1.019
_refine_ls_R_factor_all 0.0621
_refine_ls_R_factor_gt 0.0352
_refine_ls_shift/su_max 0.002
_refine_ls_shift/su_mean 0.000
_refine_ls_structure_factor_coef Fsqd
_refine_ls_weighting_details 'calc w=1/[\s^2^(Fo^2^)+(0.0253P)^2^+5.9623P] where P=(Fo^2^+2Fc^2^)/3'
_refine_ls_weighting_scheme calc
_refine_ls_wR_factor_gt 0.0711
_refine_ls_wR_factor_ref 0.0824
_reflns_number_gt 9942
_reflns_number_total 13451
_reflns_threshold_expression >2sigma(I)
_cod_data_source_file ic801035z_si_001_3.cif
_cod_data_source_block 07042
_cod_database_code 4306110

loop_
_symmetry_equiv_pos_as_xyz
'x, y, z'
'-x+1/2, y+1/2, -z+1/2'
'-x, -y, -z'
'x-1/2, -y-1/2, z-1/2'

loop_
_atom_site_label
_atom_site_type_symbol
_atom_site_fract_x
_atom_site_fract_y
_atom_site_fract_z
_atom_site_U_iso_or_equiv
_atom_site_adp_type
_atom_site_occupancy
_atom_site_symmetry_multiplicity
_atom_site_calc_flag
_atom_site_refinement_flags
_atom_site_disorder_assembly
_atom_site_disorder_group
Ru1 Ru 0.22708(2) 0.150774(13) 0.616261(8) 0.01614(6) Uani 1 1 d . . .
P1 P 0.09148(7) 0.06849(4) 0.64865(3) 0.01921(18) Uani 1 1 d . . .
P2 P 0.36524(7) 0.21815(4) 0.57416(3) 0.01859(18) Uani 1 1 d . . .
Si1 Si 0.23141(8) -0.01136(5) 0.58154(3) 0.01994(19) Uani 1 1 d . . .
Si2 Si 0.26812(8) 0.10474(5) 0.51242(3) 0.01868(19) Uani 1 1 d . . .
N1 N 0.2456(2) 0.07848(13) 0.56829(8) 0.0173(6) Uani 1 1 d . . .
N2 N 0.2128(2) 0.21233(14) 0.65808(8) 0.0194(6) Uani 1 1 d . . .
C1 C 0.3664(3) -0.0471(2) 0.60774(12) 0.0326(9) Uani 1 1 d . . .
H1A H 0.4281 -0.0444 0.5860 0.049 Uiso 1 1 calc R . .
H1B H 0.3546 -0.0964 0.6164 0.049 Uiso 1 1 calc R . .
H1C H 0.3873 -0.0194 0.6345 0.049 Uiso 1 1 calc R . .
C2 C 0.1896(4) -0.06990(19) 0.53350(12) 0.0348(9) Uani 1 1 d . . .
H2A H 0.2574 -0.0806 0.5159 0.052 Uiso 1 1 calc R . .
H2B H 0.1322 -0.0461 0.5142 0.052 Uiso 1 1 calc R . .
H2C H 0.1574 -0.1138 0.5451 0.052 Uiso 1 1 calc R . .
C3 C 0.1150(3) -0.01711(18) 0.62326(12) 0.0282(8) Uani 1 1 d . . .
H3A H 0.0433 -0.0335 0.6080 0.034 Uiso 1 1 calc R . .
H3B H 0.1364 -0.0517 0.6470 0.034 Uiso 1 1 calc R . .
C4 C -0.0597(3) 0.09467(19) 0.63250(11) 0.0257(8) Uani 1 1 d . . .
C5 C -0.0713(3) 0.0874(2) 0.58087(12) 0.0357(9) Uani 1 1 d . . .
H5A H -0.1451 0.1071 0.5705 0.054 Uiso 1 1 calc R . .
H5B H -0.0675 0.0376 0.5725 0.054 Uiso 1 1 calc R . .
H5C H -0.0089 0.1131 0.5668 0.054 Uiso 1 1 calc R . .
C6 C -0.1502(3) 0.0483(2) 0.65409(13) 0.0386(10) Uani 1 1 d . . .
H6A H -0.2256 0.0587 0.6404 0.058 Uiso 1 1 calc R . .
H6B H -0.1514 0.0579 0.6865 0.058 Uiso 1 1 calc R . .
H6C H -0.1315 -0.0014 0.6492 0.058 Uiso 1 1 calc R . .
C7 C -0.0797(3) 0.17211(19) 0.64338(13) 0.0334(9) Uani 1 1 d . . .
H7A H -0.1583 0.1851 0.6344 0.050 Uiso 1 1 calc R . .
H7B H -0.0255 0.2012 0.6269 0.050 Uiso 1 1 calc R . .
H7C H -0.0683 0.1798 0.6758 0.050 Uiso 1 1 calc R . .
C8 C 0.1098(3) 0.05237(18) 0.71103(11) 0.0242(7) Uani 1 1 d . . .
C9 C 0.0555(3) -0.0172(2) 0.72655(12) 0.0332(9) Uani 1 1 d . . .
H9A H 0.0699 -0.0233 0.7590 0.050 Uiso 1 1 calc R . .
H9B H 0.0894 -0.0566 0.7103 0.050 Uiso 1 1 calc R . .
H9C H -0.0273 -0.0159 0.7203 0.050 Uiso 1 1 calc R . .
C10 C 0.0584(3) 0.1127(2) 0.73807(11) 0.0299(8) Uani 1 1 d . . .
H10A H 0.0767 0.1059 0.7702 0.045 Uiso 1 1 calc R . .
H10B H -0.0250 0.1132 0.7333 0.045 Uiso 1 1 calc R . .
H10C H 0.0905 0.1576 0.7281 0.045 Uiso 1 1 calc R . .
C11 C 0.2397(3) 0.04884(19) 0.72057(11) 0.0290(8) Uani 1 1 d . . .
H11A H 0.2543 0.0357 0.7521 0.043 Uiso 1 1 calc R . .
H11B H 0.2740 0.0950 0.7148 0.043 Uiso 1 1 calc R . .
H11C H 0.2738 0.0135 0.7009 0.043 Uiso 1 1 calc R . .
C12 C 0.3556(3) 0.04227(19) 0.47840(11) 0.0299(8) Uani 1 1 d . . .
H12A H 0.3057 0.0055 0.4655 0.045 Uiso 1 1 calc R . .
H12B H 0.4148 0.0205 0.4979 0.045 Uiso 1 1 calc R . .
H12C H 0.3921 0.0681 0.4541 0.045 Uiso 1 1 calc R . .
C13 C 0.1284(3) 0.11670(18) 0.48276(11) 0.0259(8) Uani 1 1 d . . .
H13A H 0.0860 0.0721 0.4828 0.039 Uiso 1 1 calc R . .
H13B H 0.1409 0.1314 0.4516 0.039 Uiso 1 1 calc R . .
H13C H 0.0841 0.1529 0.4982 0.039 Uiso 1 1 calc R . .
C14 C 0.3470(3) 0.19129(17) 0.51574(10) 0.0225(7) Uani 1 1 d . . .
H14A H 0.4230 0.1863 0.5020 0.027 Uiso 1 1 calc R . .
H14B H 0.3032 0.2277 0.4987 0.027 Uiso 1 1 calc R . .
C15 C 0.3465(3) 0.31659(18) 0.57314(11) 0.0243(7) Uani 1 1 d . . .
C16 C 0.4087(3) 0.35157(19) 0.53404(12) 0.0313(8) Uani 1 1 d . . .
H16A H 0.3926 0.4022 0.5339 0.047 Uiso 1 1 calc R . .
H16B H 0.3818 0.3308 0.5055 0.047 Uiso 1 1 calc R . .
H16C H 0.4915 0.3440 0.5378 0.047 Uiso 1 1 calc R . .
C17 C 0.3867(3) 0.35046(18) 0.61790(11) 0.0277(8) Uani 1 1 d . . .
H17A H 0.3629 0.4000 0.6184 0.041 Uiso 1 1 calc R . .
H17B H 0.4705 0.3477 0.6207 0.041 Uiso 1 1 calc R . .
H17C H 0.3524 0.3253 0.6430 0.041 Uiso 1 1 calc R . .
C18 C 0.2167(3) 0.32966(18) 0.56584(12) 0.0272(8) Uani 1 1 d . . .
H18A H 0.2021 0.3805 0.5643 0.041 Uiso 1 1 calc R . .
H18B H 0.1751 0.3094 0.5910 0.041 Uiso 1 1 calc R . .
H18C H 0.1905 0.3074 0.5376 0.041 Uiso 1 1 calc R . .
C19 C 0.5156(3) 0.19270(18) 0.59230(11) 0.0238(7) Uani 1 1 d . . .
C20 C 0.5337(3) 0.11609(19) 0.57757(12) 0.0308(8) Uani 1 1 d . . .
H20A H 0.6084 0.0995 0.5891 0.046 Uiso 1 1 calc R . .
H20B H 0.5312 0.1134 0.5446 0.046 Uiso 1 1 calc R . .
H20C H 0.4729 0.0865 0.5896 0.046 Uiso 1 1 calc R . .
C21 C 0.5274(3) 0.1955(2) 0.64390(11) 0.0298(8) Uani 1 1 d . . .
H21A H 0.6040 0.1792 0.6534 0.045 Uiso 1 1 calc R . .
H21B H 0.4693 0.1650 0.6571 0.045 Uiso 1 1 calc R . .
H21C H 0.5164 0.2440 0.6542 0.045 Uiso 1 1 calc R . .
C22 C 0.6078(3) 0.2381(2) 0.57089(12) 0.0339(9) Uani 1 1 d . . .
H22A H 0.6836 0.2185 0.5783 0.051 Uiso 1 1 calc R . .
H22B H 0.6032 0.2863 0.5826 0.051 Uiso 1 1 calc R . .
H22C H 0.5956 0.2387 0.5381 0.051 Uiso 1 1 calc R . .
C23 C 0.2040(3) 0.25986(17) 0.69296(10) 0.0193(7) Uani 1 1 d . . .
C24 C 0.1200(3) 0.31242(17) 0.69093(11) 0.0237(7) Uani 1 1 d . . .
H24A H 0.0699 0.3163 0.6653 0.028 Uiso 1 1 calc R . .
C25 C 0.1107(3) 0.35850(18) 0.72641(12) 0.0306(8) Uani 1 1 d . . .
H25A H 0.0549 0.3949 0.7251 0.037 Uiso 1 1 calc R . .
C26 C 0.1829(3) 0.35191(18) 0.76410(12) 0.0290(8) Uani 1 1 d . . .
H26A H 0.1747 0.3834 0.7887 0.035 Uiso 1 1 calc R . .
C27 C 0.2668(3) 0.30008(18) 0.76640(11) 0.0251(8) Uani 1 1 d . . .
H27A H 0.3156 0.2959 0.7924 0.030 Uiso 1 1 calc R . .
C28 C 0.2785(3) 0.25468(17) 0.73056(11) 0.0215(7) Uani 1 1 d . . .
H28A H 0.3371 0.2199 0.7314 0.026 Uiso 1 1 calc R . .
Ru2 Ru 0.06086(2) 0.313275(13) 0.367418(8) 0.01512(6) Uani 1 1 d . . .
Cl1 Cl 0.15813(7) 0.29494(4) 0.43832(2) 0.02055(17) Uani 1 1 d . . .
Cl2 Cl -0.02347(7) 0.19585(4) 0.36912(3) 0.02102(17) Uani 1 1 d . . .
Cl3 Cl -0.03140(7) 0.33824(4) 0.29656(2) 0.02113(17) Uani 1 1 d . . .
P3 P 0.22239(7) 0.27305(4) 0.32213(3) 0.01800(17) Uani 1 1 d . . .
P4 P -0.09213(7) 0.36392(4) 0.41267(3) 0.01677(17) Uani 1 1 d . . .
Si3 Si 0.20537(8) 0.43548(5) 0.31832(3) 0.0233(2) Uani 1 1 d . . .
Si4 Si 0.11205(8) 0.46697(5) 0.41082(3) 0.0205(2) Uani 1 1 d . . .
N3 N 0.1308(2) 0.41245(14) 0.36532(9) 0.0189(6) Uani 1 1 d . . .
C29 C 0.3341(3) 0.49274(19) 0.33214(14) 0.0350(9) Uani 1 1 d . . .
H29A H 0.3083 0.5401 0.3401 0.052 Uiso 1 1 calc R . .
H29B H 0.3830 0.4955 0.3059 0.052 Uiso 1 1 calc R . .
H29C H 0.3777 0.4723 0.3576 0.052 Uiso 1 1 calc R . .
C30 C 0.1219(3) 0.48952(19) 0.27556(13) 0.0345(9) Uani 1 1 d . . .
H30A H 0.1118 0.5374 0.2871 0.052 Uiso 1 1 calc R . .
H30B H 0.0466 0.4679 0.2699 0.052 Uiso 1 1 calc R . .
H30C H 0.1638 0.4914 0.2474 0.052 Uiso 1 1 calc R . .
C31 C 0.2525(3) 0.35211(17) 0.28913(11) 0.0238(7) Uani 1 1 d . . .
H31A H 0.2124 0.3486 0.2594 0.029 Uiso 1 1 calc R . .
H31B H 0.3359 0.3547 0.2839 0.029 Uiso 1 1 calc R . .
C32 C 0.3641(3) 0.25466(17) 0.35348(11) 0.0229(7) Uani 1 1 d . . .
C33 C 0.3971(3) 0.32349(18) 0.37810(12) 0.0282(8) Uani 1 1 d . . .
H33A H 0.4614 0.3145 0.3992 0.042 Uiso 1 1 calc R . .
H33B H 0.3313 0.3408 0.3947 0.042 Uiso 1 1 calc R . .
H33C H 0.4196 0.3590 0.3560 0.042 Uiso 1 1 calc R . .
C34 C 0.3506(3) 0.19554(18) 0.38841(11) 0.0268(8) Uani 1 1 d . . .
H34A H 0.4162 0.1963 0.4097 0.040 Uiso 1 1 calc R . .
H34B H 0.3474 0.1499 0.3730 0.040 Uiso 1 1 calc R . .
H34C H 0.2797 0.2028 0.4048 0.040 Uiso 1 1 calc R . .
C35 C 0.4653(3) 0.23568(19) 0.32397(12) 0.0301(8) Uani 1 1 d . . .
H35A H 0.5359 0.2345 0.3426 0.045 Uiso 1 1 calc R . .
H35B H 0.4726 0.2711 0.3002 0.045 Uiso 1 1 calc R . .
H35C H 0.4521 0.1893 0.3103 0.045 Uiso 1 1 calc R . .
C36 C 0.2046(3) 0.20033(17) 0.27774(11) 0.0232(7) Uani 1 1 d . . .
C37 C 0.2873(3) 0.2090(2) 0.23826(11) 0.0308(8) Uani 1 1 d . . .
H37A H 0.2764 0.1698 0.2171 0.046 Uiso 1 1 calc R . .
H37B H 0.3666 0.2089 0.2500 0.046 Uiso 1 1 calc R . .
H37C H 0.2713 0.2536 0.2227 0.046 Uiso 1 1 calc R . .
C38 C 0.0838(3) 0.20182(19) 0.25650(11) 0.0278(8) Uani 1 1 d . . .
H38A H 0.0764 0.1644 0.2339 0.042 Uiso 1 1 calc R . .
H38B H 0.0703 0.2476 0.2421 0.042 Uiso 1 1 calc R . .
H38C H 0.0274 0.1944 0.2799 0.042 Uiso 1 1 calc R . .
C39 C 0.2218(3) 0.12805(17) 0.29946(12) 0.0271(8) Uani 1 1 d . . .
H39A H 0.2019 0.0912 0.2775 0.041 Uiso 1 1 calc R . .
H39B H 0.1724 0.1238 0.3255 0.041 Uiso 1 1 calc R . .
H39C H 0.3022 0.1227 0.3093 0.041 Uiso 1 1 calc R . .
C40 C 0.0874(3) 0.56203(17) 0.39352(12) 0.0285(8) Uani 1 1 d . . .
H40A H 0.1615 0.5854 0.3899 0.043 Uiso 1 1 calc R . .
H40B H 0.0445 0.5863 0.4168 0.043 Uiso 1 1 calc R . .
H40C H 0.0436 0.5635 0.3649 0.043 Uiso 1 1 calc R . .
C41 C 0.2394(3) 0.47003(19) 0.45066(12) 0.0287(8) Uani 1 1 d . . .
H41A H 0.2649 0.4219 0.4575 0.043 Uiso 1 1 calc R . .
H41B H 0.2182 0.4937 0.4786 0.043 Uiso 1 1 calc R . .
H41C H 0.3018 0.4960 0.4367 0.043 Uiso 1 1 calc R . .
C42 C -0.0143(3) 0.43366(17) 0.44337(10) 0.0209(7) Uani 1 1 d . . .
H42A H 0.0133 0.4152 0.4729 0.025 Uiso 1 1 calc R . .
H42B H -0.0672 0.4733 0.4490 0.025 Uiso 1 1 calc R . .
C43 C -0.2120(3) 0.41260(18) 0.38132(11) 0.0228(7) Uani 1 1 d . . .
C44 C -0.2744(3) 0.36317(19) 0.34775(12) 0.0312(8) Uani 1 1 d . . .
H44A H -0.3330 0.3897 0.3307 0.047 Uiso 1 1 calc R . .
H44B H -0.3109 0.3249 0.3642 0.047 Uiso 1 1 calc R . .
H44C H -0.2190 0.3434 0.3269 0.047 Uiso 1 1 calc R . .
C45 C -0.1565(3) 0.47354(17) 0.35554(11) 0.0254(8) Uani 1 1 d . . .
H45A H -0.2130 0.4941 0.3344 0.038 Uiso 1 1 calc R . .
H45B H -0.0912 0.4556 0.3389 0.038 Uiso 1 1 calc R . .
H45C H -0.1299 0.5097 0.3769 0.038 Uiso 1 1 calc R . .
C46 C -0.3024(3) 0.44642(19) 0.41152(13) 0.0314(8) Uani 1 1 d . . .
H46A H -0.3550 0.4751 0.3930 0.047 Uiso 1 1 calc R . .
H46B H -0.2640 0.4763 0.4342 0.047 Uiso 1 1 calc R . .
H46C H -0.3455 0.4093 0.4266 0.047 Uiso 1 1 calc R . .
C47 C -0.1653(3) 0.30980(17) 0.45832(10) 0.0205(7) Uani 1 1 d . . .
C48 C -0.2628(3) 0.26461(18) 0.43804(12) 0.0254(8) Uani 1 1 d . . .
H48A H -0.2896 0.2315 0.4608 0.038 Uiso 1 1 calc R . .
H48B H -0.2348 0.2383 0.4122 0.038 Uiso 1 1 calc R . .
H48C H -0.3264 0.2952 0.4282 0.038 Uiso 1 1 calc R . .
C49 C -0.0787(3) 0.25917(17) 0.48059(11) 0.0229(7) Uani 1 1 d . . .
H49A H -0.1177 0.2296 0.5025 0.034 Uiso 1 1 calc R . .
H49B H -0.0179 0.2863 0.4960 0.034 Uiso 1 1 calc R . .
H49C H -0.0451 0.2292 0.4575 0.034 Uiso 1 1 calc R . .
C50 C -0.2107(3) 0.35552(18) 0.49676(11) 0.0275(8) Uani 1 1 d . . .
H50A H -0.2377 0.3250 0.5209 0.041 Uiso 1 1 calc R . .
H50B H -0.2742 0.3847 0.4853 0.041 Uiso 1 1 calc R . .
H50C H -0.1490 0.3859 0.5086 0.041 Uiso 1 1 calc R . .

loop_
_atom_site_aniso_label
_atom_site_aniso_U_11
_atom_site_aniso_U_22
_atom_site_aniso_U_33
_atom_site_aniso_U_23
_atom_site_aniso_U_13
_atom_site_aniso_U_12
Ru1 0.01716(13) 0.01516(14) 0.01615(12) -0.00131(10) 0.00121(9) 0.00162(10)
P1 0.0188(4) 0.0197(5) 0.0192(4) -0.0003(3) 0.0024(3) 0.0000(3)
P2 0.0177(4) 0.0194(4) 0.0186(4) 0.0009(3) 0.0007(3) 0.0002(3)
Si1 0.0246(5) 0.0159(5) 0.0192(4) -0.0007(3) 0.0005(4) 0.0034(4)
Si2 0.0208(5) 0.0189(5) 0.0164(4) -0.0012(3) 0.0003(3) 0.0039(4)
N1 0.0194(14) 0.0164(14) 0.0162(13) -0.0017(10) -0.0006(10) 0.0069(11)
N2 0.0196(14) 0.0181(14) 0.0206(14) 0.0017(11) 0.0012(11) 0.0018(11)
C1 0.031(2) 0.032(2) 0.035(2) 0.0069(16) -0.0005(16) 0.0081(17)
C2 0.053(3) 0.023(2) 0.0288(19) -0.0032(15) 0.0036(18) -0.0005(18)
C3 0.031(2) 0.0193(18) 0.035(2) -0.0026(15) 0.0081(16) -0.0020(15)
C4 0.0204(18) 0.029(2) 0.0274(18) 0.0029(15) -0.0022(14) 0.0000(15)
C5 0.031(2) 0.049(3) 0.0266(19) 0.0010(17) -0.0041(16) -0.0040(18)
C6 0.021(2) 0.056(3) 0.039(2) 0.0125(19) -0.0015(16) -0.0088(18)
C7 0.025(2) 0.036(2) 0.040(2) -0.0005(17) -0.0011(16) 0.0079(16)
C8 0.0234(18) 0.030(2) 0.0196(16) 0.0059(14) 0.0012(14) -0.0010(15)
C9 0.032(2) 0.040(2) 0.0279(19) 0.0112(16) 0.0035(16) -0.0065(17)
C10 0.0256(19) 0.043(2) 0.0214(17) -0.0027(16) 0.0040(14) -0.0006(17)
C11 0.030(2) 0.033(2) 0.0236(18) 0.0079(15) -0.0029(15) 0.0046(16)
C12 0.035(2) 0.029(2) 0.0264(18) -0.0028(15) 0.0060(16) 0.0087(16)
C13 0.0277(19) 0.026(2) 0.0236(17) 0.0040(14) -0.0041(14) 0.0030(15)
C14 0.0231(18) 0.0255(19) 0.0190(16) 0.0020(14) 0.0010(13) -0.0008(15)
C15 0.0268(19) 0.0180(18) 0.0279(18) 0.0043(14) 0.0000(14) -0.0007(15)
C16 0.038(2) 0.025(2) 0.0312(19) 0.0077(15) 0.0006(16) -0.0041(17)
C17 0.033(2) 0.0204(19) 0.0298(18) -0.0020(15) -0.0001(15) -0.0038(16)
C18 0.032(2) 0.0208(19) 0.0292(18) 0.0012(14) 0.0013(15) 0.0054(15)
C19 0.0184(17) 0.032(2) 0.0206(16) 0.0033(14) -0.0008(13) 0.0005(15)
C20 0.0204(19) 0.035(2) 0.037(2) -0.0024(16) -0.0025(15) 0.0074(16)
C21 0.0255(19) 0.041(2) 0.0223(17) 0.0020(16) -0.0051(14) 0.0004(17)
C22 0.023(2) 0.044(2) 0.034(2) 0.0060(17) -0.0004(16) -0.0019(17)
C23 0.0195(17) 0.0178(17) 0.0208(16) -0.0040(13) 0.0031(13) 0.0026(13)
C24 0.0226(18) 0.0228(18) 0.0258(17) 0.0002(14) 0.0011(14) 0.0017(15)
C25 0.029(2) 0.0208(19) 0.043(2) -0.0057(16) 0.0066(16) 0.0053(15)
C26 0.032(2) 0.025(2) 0.0310(19) -0.0124(15) 0.0095(15) -0.0083(16)
C27 0.0265(19) 0.029(2) 0.0199(16) -0.0032(14) 0.0017(14) -0.0073(15)
C28 0.0200(17) 0.0208(18) 0.0237(17) 0.0000(13) 0.0010(13) -0.0003(14)
Ru2 0.01487(13) 0.01380(13) 0.01668(12) 0.00121(10) 0.00025(9) -0.00074(10)
Cl1 0.0197(4) 0.0219(4) 0.0199(4) 0.0023(3) -0.0022(3) 0.0013(3)
Cl2 0.0242(4) 0.0167(4) 0.0222(4) 0.0000(3) 0.0034(3) -0.0035(3)
Cl3 0.0219(4) 0.0232(4) 0.0182(4) 0.0012(3) -0.0016(3) 0.0004(3)
P3 0.0169(4) 0.0172(4) 0.0200(4) 0.0015(3) 0.0035(3) -0.0006(3)
P4 0.0163(4) 0.0150(4) 0.0189(4) 0.0000(3) -0.0003(3) 0.0011(3)
Si3 0.0217(5) 0.0182(5) 0.0305(5) 0.0048(4) 0.0063(4) -0.0018(4)
Si4 0.0204(5) 0.0151(5) 0.0259(5) -0.0011(4) -0.0018(4) -0.0014(4)
N3 0.0159(14) 0.0162(14) 0.0245(14) 0.0025(11) 0.0014(11) -0.0013(11)
C29 0.028(2) 0.024(2) 0.054(2) 0.0011(17) 0.0119(18) -0.0055(16)
C30 0.038(2) 0.025(2) 0.041(2) 0.0129(16) 0.0090(17) 0.0034(17)
C31 0.0211(18) 0.0237(19) 0.0269(17) 0.0059(14) 0.0083(14) 0.0012(15)
C32 0.0174(17) 0.0210(18) 0.0303(18) 0.0031(14) 0.0033(14) 0.0018(14)
C33 0.0188(18) 0.028(2) 0.038(2) -0.0015(16) 0.0019(15) -0.0008(15)
C34 0.0240(19) 0.027(2) 0.0288(18) 0.0042(15) -0.0007(14) 0.0072(15)
C35 0.0225(19) 0.028(2) 0.040(2) 0.0009(16) 0.0073(16) 0.0038(15)
C36 0.0245(18) 0.0220(18) 0.0235(17) -0.0017(13) 0.0072(14) -0.0013(14)
C37 0.032(2) 0.033(2) 0.0283(19) -0.0027(15) 0.0108(16) 0.0029(17)
C38 0.028(2) 0.032(2) 0.0225(17) -0.0045(15) 0.0017(14) -0.0018(16)
C39 0.027(2) 0.0219(19) 0.0323(19) -0.0036(15) 0.0060(15) 0.0009(15)
C40 0.031(2) 0.0202(19) 0.035(2) -0.0007(15) -0.0019(16) -0.0030(15)
C41 0.0256(19) 0.024(2) 0.036(2) -0.0050(15) -0.0050(16) -0.0021(15)
C42 0.0234(18) 0.0188(17) 0.0204(16) -0.0041(13) -0.0035(13) 0.0049(14)
C43 0.0176(17) 0.0223(18) 0.0282(18) 0.0043(14) -0.0029(14) 0.0034(14)
C44 0.0236(19) 0.036(2) 0.034(2) 0.0076(16) -0.0078(15) -0.0065(16)
C45 0.0263(19) 0.0207(18) 0.0291(18) 0.0033(14) -0.0043(15) 0.0048(15)
C46 0.026(2) 0.024(2) 0.044(2) 0.0047(16) 0.0038(17) 0.0092(16)
C47 0.0209(17) 0.0186(17) 0.0223(16) 0.0002(13) 0.0059(13) 0.0020(14)
C48 0.0226(18) 0.0219(19) 0.0319(19) -0.0010(14) 0.0040(15) 0.0006(15)
C49 0.0281(19) 0.0202(18) 0.0206(16) 0.0031(13) 0.0061(14) 0.0008(14)
C50 0.030(2) 0.025(2) 0.0280(18) -0.0022(15) 0.0104(15) 0.0002(16)

loop_
_atom_type_symbol
_atom_type_description
_atom_type_scat_dispersion_real
_atom_type_scat_dispersion_imag
_atom_type_scat_source
C C 0.0033 0.0016 'International Tables Vol C Tables 4.2.6.8 and 6.1.1.4'
H H 0.0000 0.0000 'International Tables Vol C Tables 4.2.6.8 and 6.1.1.4'
N N 0.0061 0.0033 'International Tables Vol C Tables 4.2.6.8 and 6.1.1.4'
Si Si 0.0817 0.0704 'International Tables Vol C Tables 4.2.6.8 and 6.1.1.4'
P P 0.1023 0.0942 'International Tables Vol C Tables 4.2.6.8 and 6.1.1.4'
Cl Cl 0.1484 0.1585 'International Tables Vol C Tables 4.2.6.8 and 6.1.1.4'
Ru Ru -1.2594 0.8363 'International Tables Vol C Tables 4.2.6.8 and 6.1.1.4'

loop_
_geom_angle_atom_site_label_1
_geom_angle_atom_site_label_2
_geom_angle_atom_site_label_3
_geom_angle
_geom_angle_site_symmetry_1
_geom_angle_site_symmetry_3
_geom_angle_publ_flag
N2 Ru1 N1 179.07(12) . . ?
N2 Ru1 P2 95.27(9) . . ?
N1 Ru1 P2 84.78(8) . . ?
N2 Ru1 P1 94.29(9) . . ?
N1 Ru1 P1 85.66(8) . . ?
P2 Ru1 P1 170.44(3) . . ?
C3 P1 C4 106.32(17) . . ?
C3 P1 C8 104.39(16) . . ?
C4 P1 C8 112.03(15) . . ?
C3 P1 Ru1 107.65(11) . . ?
C4 P1 Ru1 110.10(11) . . ?
C8 P1 Ru1 115.67(11) . . ?
C14 P2 C15 104.64(15) . . ?
C14 P2 C19 106.63(15) . . ?
C15 P2 C19 111.49(15) . . ?
C14 P2 Ru1 106.32(11) . . ?
C15 P2 Ru1 116.91(11) . . ?
C19 P2 Ru1 110.07(11) . . ?
N1 Si1 C2 115.55(15) . . ?
N1 Si1 C3 106.24(14) . . ?
C2 Si1 C3 107.03(17) . . ?
N1 Si1 C1 111.26(15) . . ?
C2 Si1 C1 107.66(18) . . ?
C3 Si1 C1 108.86(17) . . ?
N1 Si2 C13 109.45(14) . . ?
N1 Si2 C12 115.17(14) . . ?
C13 Si2 C12 107.88(16) . . ?
N1 Si2 C14 106.40(13) . . ?
C13 Si2 C14 109.99(16) . . ?
C12 Si2 C14 107.89(16) . . ?
Si2 N1 Si1 120.20(14) . . ?
Si2 N1 Ru1 120.04(14) . . ?
Si1 N1 Ru1 119.66(13) . . ?
C23 N2 Ru1 177.5(2) . . ?
Si1 C1 H1A 109.5 . . ?
Si1 C1 H1B 109.5 . . ?
H1A C1 H1B 109.5 . . ?
Si1 C1 H1C 109.5 . . ?
H1A C1 H1C 109.5 . . ?
H1B C1 H1C 109.5 . . ?
Si1 C2 H2A 109.5 . . ?
Si1 C2 H2B 109.5 . . ?
H2A C2 H2B 109.5 . . ?
Si1 C2 H2C 109.5 . . ?
H2A C2 H2C 109.5 . . ?
H2B C2 H2C 109.5 . . ?
P1 C3 Si1 110.11(18) . . ?
P1 C3 H3A 109.6 . . ?
Si1 C3 H3A 109.6 . . ?
P1 C3 H3B 109.6 . . ?
Si1 C3 H3B 109.6 . . ?
H3A C3 H3B 108.2 . . ?
C7 C4 C6 110.8(3) . . ?
C7 C4 C5 106.6(3) . . ?
C6 C4 C5 108.8(3) . . ?
C7 C4 P1 110.4(2) . . ?
C6 C4 P1 113.2(2) . . ?
C5 C4 P1 106.7(2) . . ?
C4 C5 H5A 109.5 . . ?
C4 C5 H5B 109.5 . . ?
H5A C5 H5B 109.5 . . ?
C4 C5 H5C 109.5 . . ?
H5A C5 H5C 109.5 . . ?
H5B C5 H5C 109.5 . . ?
C4 C6 H6A 109.5 . . ?
C4 C6 H6B 109.5 . . ?
H6A C6 H6B 109.5 . . ?
C4 C6 H6C 109.5 . . ?
H6A C6 H6C 109.5 . . ?
H6B C6 H6C 109.5 . . ?
C4 C7 H7A 109.5 . . ?
C4 C7 H7B 109.5 . . ?
H7A C7 H7B 109.5 . . ?
C4 C7 H7C 109.5 . . ?
H7A C7 H7C 109.5 . . ?
H7B C7 H7C 109.5 . . ?
C10 C8 C11 109.6(3) . . ?
C10 C8 C9 108.3(3) . . ?
C11 C8 C9 108.6(3) . . ?
C10 C8 P1 111.0(2) . . ?
C11 C8 P1 106.0(2) . . ?
C9 C8 P1 113.3(2) . . ?
C8 C9 H9A 109.5 . . ?
C8 C9 H9B 109.5 . . ?
H9A C9 H9B 109.5 . . ?
C8 C9 H9C 109.5 . . ?
H9A C9 H9C 109.5 . . ?
H9B C9 H9C 109.5 . . ?
C8 C10 H10A 109.5 . . ?
C8 C10 H10B 109.5 . . ?
H10A C10 H10B 109.5 . . ?
C8 C10 H10C 109.5 . . ?
H10A C10 H10C 109.5 . . ?
H10B C10 H10C 109.5 . . ?
C8 C11 H11A 109.5 . . ?
C8 C11 H11B 109.5 . . ?
H11A C11 H11B 109.5 . . ?
C8 C11 H11C 109.5 . . ?
H11A C11 H11C 109.5 . . ?
H11B C11 H11C 109.5 . . ?
Si2 C12 H12A 109.5 . . ?
Si2 C12 H12B 109.5 . . ?
H12A C12 H12B 109.5 . . ?
Si2 C12 H12C 109.5 . . ?
H12A C12 H12C 109.5 . . ?
H12B C12 H12C 109.5 . . ?
Si2 C13 H13A 109.5 . . ?
Si2 C13 H13B 109.5 . . ?
H13A C13 H13B 109.5 . . ?
Si2 C13 H13C 109.5 . . ?
H13A C13 H13C 109.5 . . ?
H13B C13 H13C 109.5 . . ?
P2 C14 Si2 109.86(16) . . ?
P2 C14 H14A 109.7 . . ?
Si2 C14 H14A 109.7 . . ?
P2 C14 H14B 109.7 . . ?
Si2 C14 H14B 109.7 . . ?
H14A C14 H14B 108.2 . . ?
C16 C15 C17 109.4(3) . . ?
C16 C15 C18 107.8(3) . . ?
C17 C15 C18 109.3(3) . . ?
C16 C15 P2 112.6(2) . . ?
C17 C15 P2 111.6(2) . . ?
C18 C15 P2 106.0(2) . . ?
C15 C16 H16A 109.5 . . ?
C15 C16 H16B 109.5 . . ?
H16A C16 H16B 109.5 . . ?
C15 C16 H16C 109.5 . . ?
H16A C16 H16C 109.5 . . ?
H16B C16 H16C 109.5 . . ?
C15 C17 H17A 109.5 . . ?
C15 C17 H17B 109.5 . . ?
H17A C17 H17B 109.5 . . ?
C15 C17 H17C 109.5 . . ?
H17A C17 H17C 109.5 . . ?
H17B C17 H17C 109.5 . . ?
C15 C18 H18A 109.5 . . ?
C15 C18 H18B 109.5 . . ?
H18A C18 H18B 109.5 . . ?
C15 C18 H18C 109.5 . . ?
H18A C18 H18C 109.5 . . ?
H18B C18 H18C 109.5 . . ?
C22 C19 C20 108.2(3) . . ?
C22 C19 C21 110.4(3) . . ?
C20 C19 C21 107.9(3) . . ?
C22 C19 P2 113.3(2) . . ?
C20 C19 P2 107.2(2) . . ?
C21 C19 P2 109.6(2) . . ?
C19 C20 H20A 109.5 . . ?
C19 C20 H20B 109.5 . . ?
H20A C20 H20B 109.5 . . ?
C19 C20 H20C 109.5 . . ?
H20A C20 H20C 109.5 . . ?
H20B C20 H20C 109.5 . . ?
C19 C21 H21A 109.5 . . ?
C19 C21 H21B 109.5 . . ?
H21A C21 H21B 109.5 . . ?
C19 C21 H21C 109.5 . . ?
H21A C21 H21C 109.5 . . ?
H21B C21 H21C 109.5 . . ?
C19 C22 H22A 109.5 . . ?
C19 C22 H22B 109.5 . . ?
H22A C22 H22B 109.5 . . ?
C19 C22 H22C 109.5 . . ?
H22A C22 H22C 109.5 . . ?
H22B C22 H22C 109.5 . . ?
N2 C23 C24 120.0(3) . . ?
N2 C23 C28 119.7(3) . . ?
C24 C23 C28 120.3(3) . . ?
C25 C24 C23 119.3(3) . . ?
C25 C24 H24A 120.3 . . ?
C23 C24 H24A 120.3 . . ?
C24 C25 C26 120.1(3) . . ?
C24 C25 H25A 119.9 . . ?
C26 C25 H25A 119.9 . . ?
C27 C26 C25 121.0(3) . . ?
C27 C26 H26A 119.5 . . ?
C25 C26 H26A 119.5 . . ?
C28 C27 C26 119.3(3) . . ?
C28 C27 H27A 120.4 . . ?
C26 C27 H27A 120.4 . . ?
C27 C28 C23 119.9(3) . . ?
C27 C28 H28A 120.0 . . ?
C23 C28 H28A 120.0 . . ?
N3 Ru2 Cl3 87.81(7) . . ?
N3 Ru2 Cl1 88.87(7) . . ?
Cl3 Ru2 Cl1 176.67(3) . . ?
N3 Ru2 Cl2 179.34(8) . . ?
Cl3 Ru2 Cl2 91.53(3) . . ?
Cl1 Ru2 Cl2 91.79(3) . . ?
N3 Ru2 P4 87.29(7) . . ?
Cl3 Ru2 P4 94.98(3) . . ?
Cl1 Ru2 P4 84.87(3) . . ?
Cl2 Ru2 P4 92.70(3) . . ?
N3 Ru2 P3 87.56(8) . . ?
Cl3 Ru2 P3 85.09(3) . . ?
Cl1 Ru2 P3 94.76(3) . . ?
Cl2 Ru2 P3 92.45(3) . . ?
P4 Ru2 P3 174.85(3) . . ?
C31 P3 C32 103.58(15) . . ?
C31 P3 C36 103.96(15) . . ?
C32 P3 C36 106.31(15) . . ?
C31 P3 Ru2 101.44(11) . . ?
C32 P3 Ru2 117.11(11) . . ?
C36 P3 Ru2 121.84(11) . . ?
C42 P4 C43 103.94(15) . . ?
C42 P4 C47 104.99(14) . . ?
C43 P4 C47 105.75(14) . . ?
C42 P4 Ru2 101.36(11) . . ?
C43 P4 Ru2 117.28(11) . . ?
C47 P4 Ru2 121.30(10) . . ?
N3 Si3 C30 114.94(15) . . ?
N3 Si3 C29 112.70(16) . . ?
C30 Si3 C29 103.14(17) . . ?
N3 Si3 C31 108.56(14) . . ?
C30 Si3 C31 107.33(16) . . ?
C29 Si3 C31 109.94(16) . . ?
N3 Si4 C41 113.51(15) . . ?
N3 Si4 C42 108.46(13) . . ?
C41 Si4 C42 107.66(15) . . ?
N3 Si4 C40 112.41(15) . . ?
C41 Si4 C40 104.67(16) . . ?
C42 Si4 C40 109.99(16) . . ?
Si3 N3 Si4 124.16(16) . . ?
Si3 N3 Ru2 117.86(14) . . ?
Si4 N3 Ru2 117.97(14) . . ?
Si3 C29 H29A 109.5 . . ?
Si3 C29 H29B 109.5 . . ?
H29A C29 H29B 109.5 . . ?
Si3 C29 H29C 109.5 . . ?
H29A C29 H29C 109.5 . . ?
H29B C29 H29C 109.5 . . ?
Si3 C30 H30A 109.5 . . ?
Si3 C30 H30B 109.5 . . ?
H30A C30 H30B 109.5 . . ?
Si3 C30 H30C 109.5 . . ?
H30A C30 H30C 109.5 . . ?
H30B C30 H30C 109.5 . . ?
P3 C31 Si3 112.20(16) . . ?
P3 C31 H31A 109.2 . . ?
Si3 C31 H31A 109.2 . . ?
P3 C31 H31B 109.2 . . ?
Si3 C31 H31B 109.2 . . ?
H31A C31 H31B 107.9 . . ?
C35 C32 C34 107.9(3) . . ?
C35 C32 C33 106.5(3) . . ?
C34 C32 C33 109.1(3) . . ?
C35 C32 P3 115.8(2) . . ?
C34 C32 P3 111.1(2) . . ?
C33 C32 P3 106.2(2) . . ?
C32 C33 H33A 109.5 . . ?
C32 C33 H33B 109.5 . . ?
H33A C33 H33B 109.5 . . ?
C32 C33 H33C 109.5 . . ?
H33A C33 H33C 109.5 . . ?
H33B C33 H33C 109.5 . . ?
C32 C34 H34A 109.5 . . ?
C32 C34 H34B 109.5 . . ?
H34A C34 H34B 109.5 . . ?
C32 C34 H34C 109.5 . . ?
H34A C34 H34C 109.5 . . ?
H34B C34 H34C 109.5 . . ?
C32 C35 H35A 109.5 . . ?
C32 C35 H35B 109.5 . . ?
H35A C35 H35B 109.5 . . ?
C32 C35 H35C 109.5 . . ?
H35A C35 H35C 109.5 . . ?
H35B C35 H35C 109.5 . . ?
C39 C36 C38 107.5(3) . . ?
C39 C36 C37 109.7(3) . . ?
C38 C36 C37 105.8(3) . . ?
C39 C36 P3 110.2(2) . . ?
C38 C36 P3 110.7(2) . . ?
C37 C36 P3 112.7(2) . . ?
C36 C37 H37A 109.5 . . ?
C36 C37 H37B 109.5 . . ?
H37A C37 H37B 109.5 . . ?
C36 C37 H37C 109.5 . . ?
H37A C37 H37C 109.5 . . ?
H37B C37 H37C 109.5 . . ?
C36 C38 H38A 109.5 . . ?
C36 C38 H38B 109.5 . . ?
H38A C38 H38B 109.5 . . ?
C36 C38 H38C 109.5 . . ?
H38A C38 H38C 109.5 . . ?
H38B C38 H38C 109.5 . . ?
C36 C39 H39A 109.5 . . ?
C36 C39 H39B 109.5 . . ?
H39A C39 H39B 109.5 . . ?
C36 C39 H39C 109.5 . . ?
H39A C39 H39C 109.5 . . ?
H39B C39 H39C 109.5 . . ?
Si4 C40 H40A 109.5 . . ?
Si4 C40 H40B 109.5 . . ?
H40A C40 H40B 109.5 . . ?
Si4 C40 H40C 109.5 . . ?
H40A C40 H40C 109.5 . . ?
H40B C40 H40C 109.5 . . ?
Si4 C41 H41A 109.5 . . ?
Si4 C41 H41B 109.5 . . ?
H41A C41 H41B 109.5 . . ?
Si4 C41 H41C 109.5 . . ?
H41A C41 H41C 109.5 . . ?
H41B C41 H41C 109.5 . . ?
P4 C42 Si4 111.67(16) . . ?
P4 C42 H42A 109.3 . . ?
Si4 C42 H42A 109.3 . . ?
P4 C42 H42B 109.3 . . ?
Si4 C42 H42B 109.3 . . ?
H42A C42 H42B 107.9 . . ?
C44 C43 C45 109.5(3) . . ?
C44 C43 C46 108.2(3) . . ?
C45 C43 C46 106.2(3) . . ?
C44 C43 P4 110.5(2) . . ?
C45 C43 P4 107.2(2) . . ?
C46 C43 P4 115.0(2) . . ?
C43 C44 H44A 109.5 . . ?
C43 C44 H44B 109.5 . . ?
H44A C44 H44B 109.5 . . ?
C43 C44 H44C 109.5 . . ?
H44A C44 H44C 109.5 . . ?
H44B C44 H44C 109.5 . . ?
C43 C45 H45A 109.5 . . ?
C43 C45 H45B 109.5 . . ?
H45A C45 H45B 109.5 . . ?
C43 C45 H45C 109.5 . . ?
H45A C45 H45C 109.5 . . ?
H45B C45 H45C 109.5 . . ?
C43 C46 H46A 109.5 . . ?
C43 C46 H46B 109.5 . . ?
H46A C46 H46B 109.5 . . ?
C43 C46 H46C 109.5 . . ?
H46A C46 H46C 109.5 . . ?
H46B C46 H46C 109.5 . . ?
C49 C47 C48 107.0(3) . . ?
C49 C47 C50 105.6(3) . . ?
C48 C47 C50 109.9(3) . . ?
C49 C47 P4 109.9(2) . . ?
C48 C47 P4 111.1(2) . . ?
C50 C47 P4 113.0(2) . . ?
C47 C48 H48A 109.5 . . ?
C47 C48 H48B 109.5 . . ?
H48A C48 H48B 109.5 . . ?
C47 C48 H48C 109.5 . . ?
H48A C48 H48C 109.5 . . ?
H48B C48 H48C 109.5 . . ?
C47 C49 H49A 109.5 . . ?
C47 C49 H49B 109.5 . . ?
H49A C49 H49B 109.5 . . ?
C47 C49 H49C 109.5 . . ?
H49A C49 H49C 109.5 . . ?
H49B C49 H49C 109.5 . . ?
C47 C50 H50A 109.5 . . ?
C47 C50 H50B 109.5 . . ?
H50A C50 H50B 109.5 . . ?
C47 C50 H50C 109.5 . . ?
H50A C50 H50C 109.5 . . ?
H50B C50 H50C 109.5 . . ?

loop_
_geom_bond_atom_site_label_1
_geom_bond_atom_site_label_2
_geom_bond_distance
_geom_bond_site_symmetry_2
_geom_bond_publ_flag
Ru1 N2 1.716(3) . ?
Ru1 N1 1.994(2) . ?
Ru1 P2 2.4291(9) . ?
Ru1 P1 2.4386(9) . ?
P1 C3 1.815(3) . ?
P1 C4 1.882(3) . ?
P1 C8 1.884(3) . ?
P2 C14 1.815(3) . ?
P2 C15 1.882(3) . ?
P2 C19 1.884(3) . ?
Si1 N1 1.759(3) . ?
Si1 C2 1.863(4) . ?
Si1 C3 1.865(3) . ?
Si1 C1 1.866(4) . ?
Si2 N1 1.758(3) . ?
Si2 C13 1.847(3) . ?
Si2 C12 1.877(3) . ?
Si2 C14 1.885(3) . ?
N2 C23 1.380(4) . ?
C1 H1A 0.9800 . ?
C1 H1B 0.9800 . ?
C1 H1C 0.9800 . ?
C2 H2A 0.9800 . ?
C2 H2B 0.9800 . ?
C2 H2C 0.9800 . ?
C3 H3A 0.9900 . ?
C3 H3B 0.9900 . ?
C4 C7 1.524(5) . ?
C4 C6 1.528(5) . ?
C4 C5 1.542(5) . ?
C5 H5A 0.9800 . ?
C5 H5B 0.9800 . ?
C5 H5C 0.9800 . ?
C6 H6A 0.9800 . ?
C6 H6B 0.9800 . ?
C6 H6C 0.9800 . ?
C7 H7A 0.9800 . ?
C7 H7B 0.9800 . ?
C7 H7C 0.9800 . ?
C8 C10 1.529(5) . ?
C8 C11 1.536(5) . ?
C8 C9 1.540(5) . ?
C9 H9A 0.9800 . ?
C9 H9B 0.9800 . ?
C9 H9C 0.9800 . ?
C10 H10A 0.9800 . ?
C10 H10B 0.9800 . ?
C10 H10C 0.9800 . ?
C11 H11A 0.9800 . ?
C11 H11B 0.9800 . ?
C11 H11C 0.9800 . ?
C12 H12A 0.9800 . ?
C12 H12B 0.9800 . ?
C12 H12C 0.9800 . ?
C13 H13A 0.9800 . ?
C13 H13B 0.9800 . ?
C13 H13C 0.9800 . ?
C14 H14A 0.9900 . ?
C14 H14B 0.9900 . ?
C15 C16 1.536(5) . ?
C15 C17 1.539(5) . ?
C15 C18 1.544(5) . ?
C16 H16A 0.9800 . ?
C16 H16B 0.9800 . ?
C16 H16C 0.9800 . ?
C17 H17A 0.9800 . ?
C17 H17B 0.9800 . ?
C17 H17C 0.9800 . ?
C18 H18A 0.9800 . ?
C18 H18B 0.9800 . ?
C18 H18C 0.9800 . ?
C19 C22 1.530(5) . ?
C19 C20 1.535(5) . ?
C19 C21 1.536(4) . ?
C20 H20A 0.9800 . ?
C20 H20B 0.9800 . ?
C20 H20C 0.9800 . ?
C21 H21A 0.9800 . ?
C21 H21B 0.9800 . ?
C21 H21C 0.9800 . ?
C22 H22A 0.9800 . ?
C22 H22B 0.9800 . ?
C22 H22C 0.9800 . ?
C23 C24 1.398(4) . ?
C23 C28 1.401(4) . ?
C24 C25 1.376(5) . ?
C24 H24A 0.9500 . ?
C25 C26 1.389(5) . ?
C25 H25A 0.9500 . ?
C26 C27 1.388(5) . ?
C26 H26A 0.9500 . ?
C27 C28 1.379(4) . ?
C27 H27A 0.9500 . ?
C28 H28A 0.9500 . ?
Ru2 N3 2.053(3) . ?
Ru2 Cl3 2.3859(8) . ?
Ru2 Cl1 2.3909(8) . ?
Ru2 Cl2 2.4375(8) . ?
Ru2 P4 2.4576(8) . ?
Ru2 P3 2.4646(8) . ?
P3 C31 1.831(3) . ?
P3 C32 1.908(3) . ?
P3 C36 1.916(3) . ?
P4 C42 1.834(3) . ?
P4 C43 1.900(3) . ?
P4 C47 1.918(3) . ?
Si3 N3 1.720(3) . ?
Si3 C30 1.884(4) . ?
Si3 C29 1.890(4) . ?
Si3 C31 1.893(3) . ?
Si4 N3 1.720(3) . ?
Si4 C41 1.876(3) . ?
Si4 C42 1.893(3) . ?
Si4 C40 1.896(3) . ?
C29 H29A 0.9800 . ?
C29 H29B 0.9800 . ?
C29 H29C 0.9800 . ?
C30 H30A 0.9800 . ?
C30 H30B 0.9800 . ?
C30 H30C 0.9800 . ?
C31 H31A 0.9900 . ?
C31 H31B 0.9900 . ?
C32 C35 1.531(5) . ?
C32 C34 1.539(4) . ?
C32 C33 1.541(5) . ?
C33 H33A 0.9800 . ?
C33 H33B 0.9800 . ?
C33 H33C 0.9800 . ?
C34 H34A 0.9800 . ?
C34 H34B 0.9800 . ?
C34 H34C 0.9800 . ?
C35 H35A 0.9800 . ?
C35 H35B 0.9800 . ?
C35 H35C 0.9800 . ?
C36 C39 1.527(5) . ?
C36 C38 1.529(5) . ?
C36 C37 1.546(4) . ?
C37 H37A 0.9800 . ?
C37 H37B 0.9800 . ?
C37 H37C 0.9800 . ?
C38 H38A 0.9800 . ?
C38 H38B 0.9800 . ?
C38 H38C 0.9800 . ?
C39 H39A 0.9800 . ?
C39 H39B 0.9800 . ?
C39 H39C 0.9800 . ?
C40 H40A 0.9800 . ?
C40 H40B 0.9800 . ?
C40 H40C 0.9800 . ?
C41 H41A 0.9800 . ?
C41 H41B 0.9800 . ?
C41 H41C 0.9800 . ?
C42 H42A 0.9900 . ?
C42 H42B 0.9900 . ?
C43 C44 1.538(5) . ?
C43 C45 1.539(5) . ?
C43 C46 1.542(5) . ?
C44 H44A 0.9800 . ?
C44 H44B 0.9800 . ?
C44 H44C 0.9800 . ?
C45 H45A 0.9800 . ?
C45 H45B 0.9800 . ?
C45 H45C 0.9800 . ?
C46 H46A 0.9800 . ?
C46 H46B 0.9800 . ?
C46 H46C 0.9800 . ?
C47 C49 1.532(4) . ?
C47 C48 1.536(5) . ?
C47 C50 1.539(4) . ?
C48 H48A 0.9800 . ?
C48 H48B 0.9800 . ?
C48 H48C 0.9800 . ?
C49 H49A 0.9800 . ?
C49 H49B 0.9800 . ?
C49 H49C 0.9800 . ?
C50 H50A 0.9800 . ?
C50 H50B 0.9800 . ?
C50 H50C 0.9800 . ?

loop_
_geom_torsion_atom_site_label_1
_geom_torsion_atom_site_label_2
_geom_torsion_atom_site_label_3
_geom_torsion_atom_site_label_4
_geom_torsion
_geom_torsion_site_symmetry_1
_geom_torsion_site_symmetry_2
_geom_torsion_site_symmetry_3
_geom_torsion_site_symmetry_4
_geom_torsion_publ_flag
N2 Ru1 P1 C3 -162.41(16) . . . . ?
N1 Ru1 P1 C3 16.65(15) . . . . ?
P2 Ru1 P1 C3 17.8(2) . . . . ?
N2 Ru1 P1 C4 82.09(15) . . . . ?
N1 Ru1 P1 C4 -98.84(14) . . . . ?
P2 Ru1 P1 C4 -97.7(2) . . . . ?
N2 Ru1 P1 C8 -46.16(15) . . . . ?
N1 Ru1 P1 C8 132.90(14) . . . . ?
P2 Ru1 P1 C8 134.0(2) . . . . ?
N2 Ru1 P2 C14 -152.24(15) . . . . ?
N1 Ru1 P2 C14 28.69(14) . . . . ?
P1 Ru1 P2 C14 27.6(2) . . . . ?
N2 Ru1 P2 C15 -35.89(15) . . . . ?
N1 Ru1 P2 C15 145.05(14) . . . . ?
P1 Ru1 P2 C15 143.9(2) . . . . ?
N2 Ru1 P2 C19 92.64(14) . . . . ?
N1 Ru1 P2 C19 -86.42(14) . . . . ?
P1 Ru1 P2 C19 -87.5(2) . . . . ?
C13 Si2 N1 Si1 87.98(19) . . . . ?
C12 Si2 N1 Si1 -33.7(2) . . . . ?
C14 Si2 N1 Si1 -153.21(17) . . . . ?
C13 Si2 N1 Ru1 -88.49(19) . . . . ?
C12 Si2 N1 Ru1 149.79(17) . . . . ?
C14 Si2 N1 Ru1 30.3(2) . . . . ?
C2 Si1 N1 Si2 -21.0(2) . . . . ?
C3 Si1 N1 Si2 -139.56(18) . . . . ?
C1 Si1 N1 Si2 102.1(2) . . . . ?
C2 Si1 N1 Ru1 155.44(17) . . . . ?
C3 Si1 N1 Ru1 36.9(2) . . . . ?
C1 Si1 N1 Ru1 -81.41(19) . . . . ?
N2 Ru1 N1 Si2 -128(8) . . . . ?
P2 Ru1 N1 Si2 -34.97(14) . . . . ?
P1 Ru1 N1 Si2 144.85(15) . . . . ?
N2 Ru1 N1 Si1 55(8) . . . . ?
P2 Ru1 N1 Si1 148.54(15) . . . . ?
P1 Ru1 N1 Si1 -31.65(14) . . . . ?
N1 Ru1 N2 C23 -16(12) . . . . ?
P2 Ru1 N2 C23 -109(6) . . . . ?
P1 Ru1 N2 C23 71(6) . . . . ?
C4 P1 C3 Si1 117.25(19) . . . . ?
C8 P1 C3 Si1 -124.15(19) . . . . ?
Ru1 P1 C3 Si1 -0.7(2) . . . . ?
N1 Si1 C3 P1 -18.5(2) . . . . ?
C2 Si1 C3 P1 -142.46(19) . . . . ?
C1 Si1 C3 P1 101.4(2) . . . . ?
C3 P1 C4 C7 -167.7(2) . . . . ?
C8 P1 C4 C7 78.8(3) . . . . ?
Ru1 P1 C4 C7 -51.4(3) . . . . ?
C3 P1 C4 C6 67.4(3) . . . . ?
C8 P1 C4 C6 -46.0(3) . . . . ?
Ru1 P1 C4 C6 -176.3(2) . . . . ?
C3 P1 C4 C5 -52.2(3) . . . . ?
C8 P1 C4 C5 -165.7(2) . . . . ?
Ru1 P1 C4 C5 64.1(2) . . . . ?
C3 P1 C8 C10 -162.9(2) . . . . ?
C4 P1 C8 C10 -48.2(3) . . . . ?
Ru1 P1 C8 C10 79.0(2) . . . . ?
C3 P1 C8 C11 78.3(3) . . . . ?
C4 P1 C8 C11 -167.1(2) . . . . ?
Ru1 P1 C8 C11 -39.8(3) . . . . ?
C3 P1 C8 C9 -40.7(3) . . . . ?
C4 P1 C8 C9 73.9(3) . . . . ?
Ru1 P1 C8 C9 -158.8(2) . . . . ?
C15 P2 C14 Si2 -142.55(17) . . . . ?
C19 P2 C14 Si2 99.20(19) . . . . ?
Ru1 P2 C14 Si2 -18.22(19) . . . . ?
N1 Si2 C14 P2 -2.6(2) . . . . ?
C13 Si2 C14 P2 115.82(18) . . . . ?
C12 Si2 C14 P2 -126.75(18) . . . . ?
C14 P2 C15 C16 -43.1(3) . . . . ?
C19 P2 C15 C16 71.8(3) . . . . ?
Ru1 P2 C15 C16 -160.4(2) . . . . ?
C14 P2 C15 C17 -166.6(2) . . . . ?
C19 P2 C15 C17 -51.7(3) . . . . ?
Ru1 P2 C15 C17 76.1(2) . . . . ?
C14 P2 C15 C18 74.5(2) . . . . ?
C19 P2 C15 C18 -170.6(2) . . . . ?
Ru1 P2 C15 C18 -42.8(2) . . . . ?
C14 P2 C19 C22 71.0(3) . . . . ?
C15 P2 C19 C22 -42.6(3) . . . . ?
Ru1 P2 C19 C22 -174.1(2) . . . . ?
C14 P2 C19 C20 -48.3(3) . . . . ?
C15 P2 C19 C20 -161.9(2) . . . . ?
Ru1 P2 C19 C20 66.7(2) . . . . ?
C14 P2 C19 C21 -165.1(2) . . . . ?
C15 P2 C19 C21 81.2(3) . . . . ?
Ru1 P2 C19 C21 -50.2(3) . . . . ?
Ru1 N2 C23 C24 -160(6) . . . . ?
Ru1 N2 C23 C28 19(6) . . . . ?
N2 C23 C24 C25 178.7(3) . . . . ?
C28 C23 C24 C25 -0.6(5) . . . . ?
C23 C24 C25 C26 -1.1(5) . . . . ?
C24 C25 C26 C27 1.4(5) . . . . ?
C25 C26 C27 C28 0.2(5) . . . . ?
C26 C27 C28 C23 -1.9(5) . . . . ?
N2 C23 C28 C27 -177.1(3) . . . . ?
C24 C23 C28 C27 2.1(5) . . . . ?
N3 Ru2 P3 C31 -30.82(14) . . . . ?
Cl3 Ru2 P3 C31 57.19(12) . . . . ?
Cl1 Ru2 P3 C31 -119.47(12) . . . . ?
Cl2 Ru2 P3 C31 148.52(12) . . . . ?
P4 Ru2 P3 C31 -33.8(4) . . . . ?
N3 Ru2 P3 C32 81.07(14) . . . . ?
Cl3 Ru2 P3 C32 169.08(12) . . . . ?
Cl1 Ru2 P3 C32 -7.59(12) . . . . ?
Cl2 Ru2 P3 C32 -99.59(12) . . . . ?
P4 Ru2 P3 C32 78.1(3) . . . . ?
N3 Ru2 P3 C36 -145.35(14) . . . . ?
Cl3 Ru2 P3 C36 -57.35(12) . . . . ?
Cl1 Ru2 P3 C36 125.99(12) . . . . ?
Cl2 Ru2 P3 C36 33.98(13) . . . . ?
P4 Ru2 P3 C36 -148.4(3) . . . . ?
N3 Ru2 P4 C42 -32.14(13) . . . . ?
Cl3 Ru2 P4 C42 -119.70(11) . . . . ?
Cl1 Ru2 P4 C42 56.96(11) . . . . ?
Cl2 Ru2 P4 C42 148.52(11) . . . . ?
P3 Ru2 P4 C42 -29.1(4) . . . . ?
N3 Ru2 P4 C43 80.20(14) . . . . ?
Cl3 Ru2 P4 C43 -7.36(12) . . . . ?
Cl1 Ru2 P4 C43 169.30(12) . . . . ?
Cl2 Ru2 P4 C43 -99.14(12) . . . . ?
P3 Ru2 P4 C43 83.2(3) . . . . ?
N3 Ru2 P4 C47 -147.66(14) . . . . ?
Cl3 Ru2 P4 C47 124.77(12) . . . . ?
Cl1 Ru2 P4 C47 -58.56(12) . . . . ?
Cl2 Ru2 P4 C47 33.00(12) . . . . ?
P3 Ru2 P4 C47 -144.7(3) . . . . ?
C30 Si3 N3 Si4 -81.6(2) . . . . ?
C29 Si3 N3 Si4 36.1(2) . . . . ?
C31 Si3 N3 Si4 158.18(18) . . . . ?
C30 Si3 N3 Ru2 98.87(19) . . . . ?
C29 Si3 N3 Ru2 -143.34(16) . . . . ?
C31 Si3 N3 Ru2 -21.3(2) . . . . ?
C41 Si4 N3 Si3 -80.2(2) . . . . ?
C42 Si4 N3 Si3 160.22(17) . . . . ?
C40 Si4 N3 Si3 38.4(2) . . . . ?
C41 Si4 N3 Ru2 99.32(18) . . . . ?
C42 Si4 N3 Ru2 -20.29(19) . . . . ?
C40 Si4 N3 Ru2 -142.12(16) . . . . ?
Cl3 Ru2 N3 Si3 -53.79(14) . . . . ?
Cl1 Ru2 N3 Si3 126.20(14) . . . . ?
Cl2 Ru2 N3 Si3 -60(8) . . . . ?
P4 Ru2 N3 Si3 -148.89(14) . . . . ?
P3 Ru2 N3 Si3 31.38(14) . . . . ?
Cl3 Ru2 N3 Si4 126.69(14) . . . . ?
Cl1 Ru2 N3 Si4 -53.32(14) . . . . ?
Cl2 Ru2 N3 Si4 121(7) . . . . ?
P4 Ru2 N3 Si4 31.60(14) . . . . ?
P3 Ru2 N3 Si4 -148.13(14) . . . . ?
C32 P3 C31 Si3 -96.34(19) . . . . ?
C36 P3 C31 Si3 152.70(17) . . . . ?
Ru2 P3 C31 Si3 25.48(18) . . . . ?
N3 Si3 C31 P3 -7.2(2) . . . . ?
C30 Si3 C31 P3 -131.98(19) . . . . ?
C29 Si3 C31 P3 116.5(2) . . . . ?
C31 P3 C32 C35 -64.5(3) . . . . ?
C36 P3 C32 C35 44.8(3) . . . . ?
Ru2 P3 C32 C35 -175.1(2) . . . . ?
C31 P3 C32 C34 172.0(2) . . . . ?
C36 P3 C32 C34 -78.8(3) . . . . ?
Ru2 P3 C32 C34 61.3(3) . . . . ?
C31 P3 C32 C33 53.5(2) . . . . ?
C36 P3 C32 C33 162.7(2) . . . . ?
Ru2 P3 C32 C33 -57.2(2) . . . . ?
C31 P3 C36 C39 159.7(2) . . . . ?
C32 P3 C36 C39 50.7(3) . . . . ?
Ru2 P3 C36 C39 -87.1(2) . . . . ?
C31 P3 C36 C38 -81.6(2) . . . . ?
C32 P3 C36 C38 169.5(2) . . . . ?
Ru2 P3 C36 C38 31.7(3) . . . . ?
C31 P3 C36 C37 36.7(3) . . . . ?
C32 P3 C36 C37 -72.3(3) . . . . ?
Ru2 P3 C36 C37 149.9(2) . . . . ?
C43 P4 C42 Si4 -94.56(18) . . . . ?
C47 P4 C42 Si4 154.59(16) . . . . ?
Ru2 P4 C42 Si4 27.55(17) . . . . ?
N3 Si4 C42 P4 -9.2(2) . . . . ?
C41 Si4 C42 P4 -132.42(18) . . . . ?
C40 Si4 C42 P4 114.09(18) . . . . ?
C42 P4 C43 C44 170.9(2) . . . . ?
C47 P4 C43 C44 -78.8(3) . . . . ?
Ru2 P4 C43 C44 60.1(3) . . . . ?
C42 P4 C43 C45 51.6(3) . . . . ?
C47 P4 C43 C45 161.9(2) . . . . ?
Ru2 P4 C43 C45 -59.2(2) . . . . ?
C42 P4 C43 C46 -66.2(3) . . . . ?
C47 P4 C43 C46 44.1(3) . . . . ?
Ru2 P4 C43 C46 -177.1(2) . . . . ?
C42 P4 C47 C49 -79.7(2) . . . . ?
C43 P4 C47 C49 170.7(2) . . . . ?
Ru2 P4 C47 C49 33.9(3) . . . . ?
C42 P4 C47 C48 162.0(2) . . . . ?
C43 P4 C47 C48 52.4(3) . . . . ?
Ru2 P4 C47 C48 -84.3(2) . . . . ?
C42 P4 C47 C50 38.0(3) . . . . ?
C43 P4 C47 C50 -71.6(3) . . . . ?
Ru2 P4 C47 C50 151.6(2) . . . . ?
